data_7132607
loop_
_publ_author_name
'Liang, Qianqian'
'Cai, Yan'
'Jiang, Wenjun'
'Pang, Mengdi'
'Fan, Liming'
'Zhang, Guoying'

_publ_section_title
;
 Palladium-catalyzed allylation and carbonylation: access to
 allylhydrazones and allyl acylhydrazones.
;
_journal_issue 12
_journal_name_full 'Chemical communications (Cambridge, England)'
_journal_page_first 1638
_journal_page_last 1641
_journal_paper_doi 10.1039/d3cc05531k
_journal_volume 60
_journal_year 2024
_chemical_formula_sum 'C23 H20 N2 O'
_chemical_formula_weight 340.41
_space_group_IT_number 2
_space_group_name_Hall '-P 1'
_space_group_name_H-M_alt 'P -1'
_symmetry_cell_setting triclinic
_symmetry_space_group_name_H-M 'P -1'
_atom_sites_solution_hydrogens geom
_atom_sites_solution_primary direct
_atom_sites_solution_secondary difmap
_audit_creation_method SHELXL-97
_audit_update_record
;
2023-03-20 deposited with the CCDC.	2024-01-10 downloaded from the CCDC.
;
_cell_angle_alpha 98.505(3)
_cell_angle_beta 92.733(2)
_cell_angle_gamma 110.436(5)
_cell_formula_units_Z 2
_cell_length_a 7.4394(7)
_cell_length_b 10.1901(9)
_cell_length_c 13.5234(12)
_cell_measurement_reflns_used 1583
_cell_measurement_temperature 298(2)
_cell_measurement_theta_max 25.867
_cell_measurement_theta_min 2.424
_cell_volume 944.63(15)
_computing_cell_refinement 'Bruker SMART'
_computing_data_collection 'Bruker SMART'
_computing_data_reduction 'Bruker SHELXTL'
_computing_molecular_graphics 'Bruker SHELXTL'
_computing_publication_material 'Bruker SHELXTL'
_computing_structure_refinement 'SHELXL-97 (Sheldrick, 1997)'
_computing_structure_solution 'SHELXS-97 (Sheldrick, 1990)'
_diffrn_ambient_temperature 298(2)
_diffrn_measured_fraction_theta_full 0.983
_diffrn_measured_fraction_theta_max 0.983
_diffrn_measurement_device_type 'CCD area detector'
_diffrn_measurement_method 'phi and omega scans'
_diffrn_radiation_monochromator graphite
_diffrn_radiation_source 'fine-focus sealed tube'
_diffrn_radiation_type MoK\a
_diffrn_radiation_wavelength 0.71073
_diffrn_reflns_av_R_equivalents 0.0373
_diffrn_reflns_av_sigmaI/netI 0.0456
_diffrn_reflns_limit_h_max 8
_diffrn_reflns_limit_h_min -8
_diffrn_reflns_limit_k_max 10
_diffrn_reflns_limit_k_min -12
_diffrn_reflns_limit_l_max 16
_diffrn_reflns_limit_l_min -15
_diffrn_reflns_number 4785
_diffrn_reflns_theta_full 25.02
_diffrn_reflns_theta_max 25.02
_diffrn_reflns_theta_min 2.17
_exptl_absorpt_coefficient_mu 0.074
_exptl_absorpt_correction_T_max 0.9854
_exptl_absorpt_correction_T_min 0.9711
_exptl_absorpt_correction_type multi-scan
_exptl_absorpt_process_details sadabs
_exptl_crystal_colour colourless
_exptl_crystal_density_diffrn 1.197
_exptl_crystal_density_method 'not measured'
_exptl_crystal_description block
_exptl_crystal_F_000 360
_exptl_crystal_size_max 0.40
_exptl_crystal_size_mid 0.30
_exptl_crystal_size_min 0.20
_refine_diff_density_max 0.604
_refine_diff_density_min -0.242
_refine_diff_density_rms 0.046
_refine_ls_extinction_coef 0.026(8)
_refine_ls_extinction_expression Fc^*^=kFc[1+0.001xFc^2^\l^3^/sin(2\q)]^-1/4^
_refine_ls_extinction_method SHELXL
_refine_ls_goodness_of_fit_ref 1.078
_refine_ls_hydrogen_treatment mixed
_refine_ls_matrix_type full
_refine_ls_number_parameters 236
_refine_ls_number_reflns 3278
_refine_ls_number_restraints 0
_refine_ls_restrained_S_all 1.078
_refine_ls_R_factor_all 0.1130
_refine_ls_R_factor_gt 0.0731
_refine_ls_shift/su_max 0.000
_refine_ls_shift/su_mean 0.000
_refine_ls_structure_factor_coef Fsqd
_refine_ls_weighting_details 'calc w=1/[\s^2^(Fo^2^)+(0.1238P)^2^+0.0747P] where P=(Fo^2^+2Fc^2^)/3'
_refine_ls_weighting_scheme calc
_refine_ls_wR_factor_gt 0.2015
_refine_ls_wR_factor_ref 0.2311
_reflns_number_gt 1925
_reflns_number_total 3278
_reflns_threshold_expression >2sigma(I)
_cod_data_source_file d3cc05531k2.cif
_cod_data_source_block 230101a
_cod_depositor_comments
;
The following automatic conversions were performed:

data item '_symmetry_cell_setting' value 'Triclinic' was changed to
'triclinic' in accordance with the
/home/data/users/saulius/crontab/automatic-downloads/rss-feeds/RSC/lib/dictionaries/cif_core.dic
dictionary named 'cif_core.dic' version 2.4.2 last updated on
2011-04-26.

Automatic conversion script
Id: cif_fix_values 8170 2020-07-09 18:12:32Z antanas 

 Adding full bibliography for 7132604--7132610.cif.
;
_cod_original_sg_symbol_H-M P-1
_cod_database_code 7132607

loop_
_symmetry_equiv_pos_as_xyz
'x, y, z'
'-x, -y, -z'

loop_
_atom_site_label
_atom_site_type_symbol
_atom_site_fract_x
_atom_site_fract_y
_atom_site_fract_z
_atom_site_U_iso_or_equiv
_atom_site_adp_type
_atom_site_occupancy
_atom_site_symmetry_multiplicity
_atom_site_calc_flag
_atom_site_refinement_flags
_atom_site_disorder_assembly
_atom_site_disorder_group
N1 N 0.6828(3) 0.2793(2) 0.19623(17) 0.0598(7) Uani 1 1 d . . .
N2 N 0.5083(3) 0.1821(2) 0.21594(17) 0.0576(7) Uani 1 1 d . . .
O1 O 0.9969(3) 0.3931(3) 0.25186(17) 0.0909(8) Uani 1 1 d . . .
C1 C 0.8402(4) 0.3109(3) 0.2664(2) 0.0657(8) Uani 1 1 d . . .
C2 C 0.8080(4) 0.2417(4) 0.3592(2) 0.0701(9) Uani 1 1 d . . .
H2A H 0.7115 0.2671 0.3948 0.084 Uiso 1 1 calc R . .
H2B H 0.7599 0.1391 0.3390 0.084 Uiso 1 1 calc R . .
C3 C 0.9921(5) 0.2881(5) 0.4284(3) 0.0915(12) Uani 1 1 d . . .
H3 H 1.0486 0.3857 0.4511 0.110 Uiso 1 1 calc R . .
C4 C 1.0783(5) 0.2179(5) 0.4590(3) 0.0921(12) Uani 1 1 d . . .
H4 H 1.0178 0.1202 0.4382 0.111 Uiso 1 1 calc R . .
C5 C 1.2639(5) 0.2610(4) 0.5242(2) 0.0735(10) Uani 1 1 d . . .
C6 C 1.3495(6) 0.1631(5) 0.5264(3) 0.0898(11) Uani 1 1 d . . .
H6 H 1.2872 0.0714 0.4907 0.108 Uiso 1 1 calc R . .
C7 C 1.5270(6) 0.1970(5) 0.5806(3) 0.0957(12) Uani 1 1 d . . .
H7 H 1.5828 0.1282 0.5792 0.115 Uiso 1 1 calc R . .
C8 C 1.6216(5) 0.3288(5) 0.6356(3) 0.0863(11) Uani 1 1 d . . .
H8 H 1.7413 0.3502 0.6712 0.104 Uiso 1 1 calc R . .
C9 C 1.5386(6) 0.4294(4) 0.6379(3) 0.0885(11) Uani 1 1 d . . .
H9 H 1.6009 0.5196 0.6760 0.106 Uiso 1 1 calc R . .
C10 C 1.3585(6) 0.3960(4) 0.5827(3) 0.0866(11) Uani 1 1 d . . .
H10 H 1.3017 0.4643 0.5850 0.104 Uiso 1 1 calc R . .
C11 C 0.7021(4) 0.3430(3) 0.1060(2) 0.0567(7) Uani 1 1 d . . .
C12 C 0.7014(5) 0.2630(4) 0.0141(2) 0.0727(9) Uani 1 1 d . . .
H12 H 0.6857 0.1676 0.0094 0.087 Uiso 1 1 calc R . .
C13 C 0.7242(5) 0.3258(5) -0.0715(2) 0.0824(11) Uani 1 1 d . . .
H13 H 0.7212 0.2716 -0.1337 0.099 Uiso 1 1 calc R . .
C14 C 0.7510(5) 0.4674(4) -0.0644(3) 0.0792(10) Uani 1 1 d . . .
H14 H 0.7687 0.5096 -0.1214 0.095 Uiso 1 1 calc R . .
C15 C 0.7517(5) 0.5464(4) 0.0274(3) 0.0800(10) Uani 1 1 d . . .
H15 H 0.7690 0.6421 0.0322 0.096 Uiso 1 1 calc R . .
C16 C 0.7266(5) 0.4840(3) 0.1130(2) 0.0686(9) Uani 1 1 d . . .
H16 H 0.7265 0.5378 0.1749 0.082 Uiso 1 1 calc R . .
C17 C 0.3539(4) 0.1633(3) 0.1609(2) 0.0583(7) Uani 1 1 d . . .
H17 H 0.3584 0.2149 0.1092 0.070 Uiso 1 1 calc R . .
C18 C 0.1682(4) 0.0595(3) 0.1795(2) 0.0575(7) Uani 1 1 d . . .
C19 C 0.1611(5) -0.0378(3) 0.2429(2) 0.0680(9) Uani 1 1 d . . .
H19 H 0.2749 -0.0386 0.2738 0.082 Uiso 1 1 calc R . .
C20 C -0.0150(6) -0.1335(4) 0.2600(3) 0.0822(10) Uani 1 1 d . . .
H20 H -0.0188 -0.1975 0.3030 0.099 Uiso 1 1 calc R . .
C21 C -0.1838(5) -0.1339(4) 0.2136(3) 0.0841(11) Uani 1 1 d . . .
H21 H -0.3015 -0.1985 0.2251 0.101 Uiso 1 1 calc R . .
C22 C -0.1790(5) -0.0392(4) 0.1504(3) 0.0832(11) Uani 1 1 d . . .
H22 H -0.2936 -0.0393 0.1198 0.100 Uiso 1 1 calc R . .
C23 C -0.0023(4) 0.0575(3) 0.1317(3) 0.0731(9) Uani 1 1 d . . .
H23 H 0.0007 0.1199 0.0876 0.088 Uiso 1 1 calc R . .

loop_
_atom_site_aniso_label
_atom_site_aniso_U_11
_atom_site_aniso_U_22
_atom_site_aniso_U_33
_atom_site_aniso_U_23
_atom_site_aniso_U_13
_atom_site_aniso_U_12
N1 0.0450(13) 0.0706(15) 0.0613(14) 0.0259(11) 0.0060(11) 0.0120(11)
N2 0.0494(14) 0.0642(14) 0.0583(13) 0.0182(11) 0.0127(11) 0.0155(11)
O1 0.0559(14) 0.1161(18) 0.0826(15) 0.0451(14) -0.0003(11) -0.0014(13)
C1 0.0567(18) 0.0730(19) 0.0613(17) 0.0205(14) 0.0034(14) 0.0126(16)
C2 0.0567(18) 0.093(2) 0.0616(17) 0.0285(16) 0.0086(14) 0.0222(16)
C3 0.073(2) 0.121(3) 0.082(2) 0.050(2) 0.0046(19) 0.024(2)
C4 0.071(2) 0.117(3) 0.086(2) 0.044(2) 0.0113(19) 0.020(2)
C5 0.0534(18) 0.105(3) 0.0563(17) 0.0302(18) 0.0068(14) 0.0144(19)
C6 0.079(3) 0.112(3) 0.071(2) 0.0047(19) 0.0030(19) 0.032(2)
C7 0.083(3) 0.133(3) 0.085(2) 0.017(2) 0.015(2) 0.055(3)
C8 0.058(2) 0.132(3) 0.064(2) 0.029(2) 0.0093(16) 0.025(2)
C9 0.084(3) 0.093(2) 0.068(2) 0.0198(18) -0.0017(18) 0.005(2)
C10 0.086(3) 0.102(3) 0.085(2) 0.043(2) 0.018(2) 0.039(2)
C11 0.0427(15) 0.0701(18) 0.0561(16) 0.0211(13) 0.0096(12) 0.0143(13)
C12 0.068(2) 0.083(2) 0.069(2) 0.0115(16) 0.0059(16) 0.0306(17)
C13 0.075(2) 0.126(3) 0.0539(18) 0.0165(19) 0.0180(16) 0.044(2)
C14 0.064(2) 0.117(3) 0.069(2) 0.044(2) 0.0207(16) 0.035(2)
C15 0.081(2) 0.082(2) 0.082(2) 0.0367(19) 0.0146(18) 0.0255(19)
C16 0.070(2) 0.077(2) 0.0582(17) 0.0189(15) 0.0133(15) 0.0210(16)
C17 0.0518(17) 0.0668(17) 0.0594(16) 0.0221(13) 0.0129(13) 0.0199(14)
C18 0.0518(17) 0.0641(17) 0.0554(15) 0.0099(13) 0.0126(13) 0.0190(14)
C19 0.0615(19) 0.0720(19) 0.0683(18) 0.0184(15) 0.0123(15) 0.0182(16)
C20 0.082(3) 0.072(2) 0.086(2) 0.0235(17) 0.031(2) 0.0148(19)
C21 0.062(2) 0.073(2) 0.106(3) 0.013(2) 0.035(2) 0.0087(18)
C22 0.0477(19) 0.087(2) 0.108(3) 0.011(2) 0.0107(18) 0.0176(17)
C23 0.0528(18) 0.081(2) 0.086(2) 0.0238(17) 0.0126(16) 0.0202(16)

loop_
_atom_type_symbol
_atom_type_description
_atom_type_scat_dispersion_real
_atom_type_scat_dispersion_imag
_atom_type_scat_source
C C 0.0033 0.0016 'International Tables Vol C Tables 4.2.6.8 and 6.1.1.4'
H H 0.0000 0.0000 'International Tables Vol C Tables 4.2.6.8 and 6.1.1.4'
N N 0.0061 0.0033 'International Tables Vol C Tables 4.2.6.8 and 6.1.1.4'
O O 0.0106 0.0060 'International Tables Vol C Tables 4.2.6.8 and 6.1.1.4'

loop_
_geom_angle_atom_site_label_1
_geom_angle_atom_site_label_2
_geom_angle_atom_site_label_3
_geom_angle
_geom_angle_site_symmetry_1
_geom_angle_site_symmetry_3
_geom_angle_publ_flag
C1 N1 N2 116.6(2) . . ?
C1 N1 C11 120.9(2) . . ?
N2 N1 C11 122.5(2) . . ?
C17 N2 N1 119.0(2) . . ?
O1 C1 N1 119.3(2) . . ?
O1 C1 C2 122.9(2) . . ?
N1 C1 C2 117.8(2) . . ?
C3 C2 C1 111.2(3) . . ?
C3 C2 H2A 109.4 . . ?
C1 C2 H2A 109.4 . . ?
C3 C2 H2B 109.4 . . ?
C1 C2 H2B 109.4 . . ?
H2A C2 H2B 108.0 . . ?
C4 C3 C2 130.0(4) . . ?
C4 C3 H3 115.0 . . ?
C2 C3 H3 115.0 . . ?
C3 C4 C5 131.2(4) . . ?
C3 C4 H4 114.4 . . ?
C5 C4 H4 114.4 . . ?
C6 C5 C10 117.3(3) . . ?
C6 C5 C4 117.9(3) . . ?
C10 C5 C4 124.8(4) . . ?
C5 C6 C7 121.5(4) . . ?
C5 C6 H6 119.2 . . ?
C7 C6 H6 119.2 . . ?
C8 C7 C6 121.4(4) . . ?
C8 C7 H7 119.3 . . ?
C6 C7 H7 119.3 . . ?
C7 C8 C9 119.1(3) . . ?
C7 C8 H8 120.4 . . ?
C9 C8 H8 120.4 . . ?
C8 C9 C10 119.8(4) . . ?
C8 C9 H9 120.1 . . ?
C10 C9 H9 120.1 . . ?
C5 C10 C9 120.8(4) . . ?
C5 C10 H10 119.6 . . ?
C9 C10 H10 119.6 . . ?
C16 C11 C12 120.1(3) . . ?
C16 C11 N1 119.7(3) . . ?
C12 C11 N1 120.1(3) . . ?
C11 C12 C13 119.7(3) . . ?
C11 C12 H12 120.2 . . ?
C13 C12 H12 120.2 . . ?
C14 C13 C12 120.2(3) . . ?
C14 C13 H13 119.9 . . ?
C12 C13 H13 119.9 . . ?
C13 C14 C15 119.7(3) . . ?
C13 C14 H14 120.2 . . ?
C15 C14 H14 120.2 . . ?
C14 C15 C16 120.4(3) . . ?
C14 C15 H15 119.8 . . ?
C16 C15 H15 119.8 . . ?
C11 C16 C15 119.8(3) . . ?
C11 C16 H16 120.1 . . ?
C15 C16 H16 120.1 . . ?
N2 C17 C18 119.9(2) . . ?
N2 C17 H17 120.1 . . ?
C18 C17 H17 120.1 . . ?
C23 C18 C19 119.4(3) . . ?
C23 C18 C17 119.3(3) . . ?
C19 C18 C17 121.3(3) . . ?
C20 C19 C18 120.3(3) . . ?
C20 C19 H19 119.8 . . ?
C18 C19 H19 119.8 . . ?
C21 C20 C19 120.2(3) . . ?
C21 C20 H20 119.9 . . ?
C19 C20 H20 119.9 . . ?
C22 C21 C20 120.2(3) . . ?
C22 C21 H21 119.9 . . ?
C20 C21 H21 119.9 . . ?
C21 C22 C23 120.4(3) . . ?
C21 C22 H22 119.8 . . ?
C23 C22 H22 119.8 . . ?
C18 C23 C22 119.5(3) . . ?
C18 C23 H23 120.2 . . ?
C22 C23 H23 120.2 . . ?

loop_
_geom_bond_atom_site_label_1
_geom_bond_atom_site_label_2
_geom_bond_distance
_geom_bond_site_symmetry_2
_geom_bond_publ_flag
N1 C1 1.383(4) . ?
N1 N2 1.396(3) . ?
N1 C11 1.456(3) . ?
N2 C17 1.278(3) . ?
O1 C1 1.220(3) . ?
C1 C2 1.518(4) . ?
C2 C3 1.506(4) . ?
C2 H2A 0.9700 . ?
C2 H2B 0.9700 . ?
C3 C4 1.216(5) . ?
C3 H3 0.9300 . ?
C4 C5 1.491(5) . ?
C4 H4 0.9300 . ?
C5 C6 1.361(5) . ?
C5 C10 1.400(5) . ?
C6 C7 1.384(5) . ?
C6 H6 0.9300 . ?
C7 C8 1.359(6) . ?
C7 H7 0.9300 . ?
C8 C9 1.367(6) . ?
C8 H8 0.9300 . ?
C9 C10 1.407(5) . ?
C9 H9 0.9300 . ?
C10 H10 0.9300 . ?
C11 C16 1.372(4) . ?
C11 C12 1.380(4) . ?
C12 C13 1.394(4) . ?
C12 H12 0.9300 . ?
C13 C14 1.374(5) . ?
C13 H13 0.9300 . ?
C14 C15 1.374(5) . ?
C14 H14 0.9300 . ?
C15 C16 1.391(4) . ?
C15 H15 0.9300 . ?
C16 H16 0.9300 . ?
C17 C18 1.477(4) . ?
C17 H17 0.9300 . ?
C18 C23 1.388(4) . ?
C18 C19 1.392(4) . ?
C19 C20 1.387(4) . ?
C19 H19 0.9300 . ?
C20 C21 1.375(5) . ?
C20 H20 0.9300 . ?
C21 C22 1.373(5) . ?
C21 H21 0.9300 . ?
C22 C23 1.401(4) . ?
C22 H22 0.9300 . ?
C23 H23 0.9300 . ?

loop_
_geom_torsion_atom_site_label_1
_geom_torsion_atom_site_label_2
_geom_torsion_atom_site_label_3
_geom_torsion_atom_site_label_4
_geom_torsion
_geom_torsion_site_symmetry_1
_geom_torsion_site_symmetry_2
_geom_torsion_site_symmetry_3
_geom_torsion_site_symmetry_4
_geom_torsion_publ_flag
C1 N1 N2 C17 170.9(3) . . . . ?
C11 N1 N2 C17 -10.3(4) . . . . ?
N2 N1 C1 O1 178.6(3) . . . . ?
C11 N1 C1 O1 -0.2(5) . . . . ?
N2 N1 C1 C2 -1.9(4) . . . . ?
C11 N1 C1 C2 179.2(3) . . . . ?
O1 C1 C2 C3 0.1(5) . . . . ?
N1 C1 C2 C3 -179.3(3) . . . . ?
C1 C2 C3 C4 -121.3(4) . . . . ?
C2 C3 C4 C5 177.4(4) . . . . ?
C3 C4 C5 C6 -164.1(4) . . . . ?
C3 C4 C5 C10 15.1(6) . . . . ?
C10 C5 C6 C7 -2.8(5) . . . . ?
C4 C5 C6 C7 176.4(3) . . . . ?
C5 C6 C7 C8 1.4(6) . . . . ?
C6 C7 C8 C9 0.5(6) . . . . ?
C7 C8 C9 C10 -0.8(6) . . . . ?
C6 C5 C10 C9 2.5(5) . . . . ?
C4 C5 C10 C9 -176.7(3) . . . . ?
C8 C9 C10 C5 -0.7(5) . . . . ?
C1 N1 C11 C16 -72.6(4) . . . . ?
N2 N1 C11 C16 108.6(3) . . . . ?
C1 N1 C11 C12 105.5(3) . . . . ?
N2 N1 C11 C12 -73.3(4) . . . . ?
C16 C11 C12 C13 -0.5(5) . . . . ?
N1 C11 C12 C13 -178.6(3) . . . . ?
C11 C12 C13 C14 1.3(5) . . . . ?
C12 C13 C14 C15 -1.2(5) . . . . ?
C13 C14 C15 C16 0.4(5) . . . . ?
C12 C11 C16 C15 -0.3(5) . . . . ?
N1 C11 C16 C15 177.8(3) . . . . ?
C14 C15 C16 C11 0.4(5) . . . . ?
N1 N2 C17 C18 179.1(2) . . . . ?
N2 C17 C18 C23 168.8(3) . . . . ?
N2 C17 C18 C19 -12.2(4) . . . . ?
C23 C18 C19 C20 -1.6(5) . . . . ?
C17 C18 C19 C20 179.4(3) . . . . ?
C18 C19 C20 C21 0.7(5) . . . . ?
C19 C20 C21 C22 -0.2(6) . . . . ?
C20 C21 C22 C23 0.7(6) . . . . ?
C19 C18 C23 C22 2.0(5) . . . . ?
C17 C18 C23 C22 -179.0(3) . . . . ?
C21 C22 C23 C18 -1.6(5) . . . . ?
